data_4088959
loop_
_publ_author_name
'Brown, Loren C.'
'Ressegue, Emily'
'Merola, Joseph S.'

_publ_section_title
;
 Rapid Access to Derivatized, Dimeric, Ring-Substituted
 Dichloro(cyclopentadienyl)rhodium(III) and Iridium(III) Complexes
;
_journal_issue 24
_journal_name_full Organometallics
_journal_page_first 4014
_journal_paper_doi 10.1021/acs.organomet.6b00580
_journal_volume 35
_journal_year 2016
_chemical_formula_moiety '2(C13 H21 Cl2 Ir)'
_chemical_formula_sum 'C26 H42 Cl4 Ir2'
_chemical_formula_weight 880.79
_space_group_crystal_system monoclinic
_space_group_IT_number 14
_space_group_name_Hall '-P 2ybc'
_space_group_name_H-M_alt 'P 1 21/c 1'
_atom_sites_solution_hydrogens geom
_atom_sites_solution_primary direct
_audit_creation_date 2016-07-09
_audit_creation_method
;
Olex2 1.2
(compiled 2016.02.19 svn.r3266 for OlexSys, GUI svn.r5155)
;
_cell_angle_alpha 90
_cell_angle_beta 100.5832(15)
_cell_angle_gamma 90
_cell_formula_units_Z 4
_cell_length_a 13.3996(2)
_cell_length_b 12.52230(17)
_cell_length_c 17.3680(3)
_cell_measurement_reflns_used 14548
_cell_measurement_temperature 100.1(3)
_cell_measurement_theta_max 32.0800
_cell_measurement_theta_min 3.8740
_cell_volume 2864.67(8)
_computing_cell_refinement 'CrysAlisPro 1.171.38.41 (Rigaku OD, 2015)'
_computing_data_collection 'CrysAlisPro 1.171.38.41 (Rigaku OD, 2015)'
_computing_data_reduction 'CrysAlisPro 1.171.38.41 (Rigaku OD, 2015)'
_computing_molecular_graphics 'Olex2 (Dolomanov et al., 2009)'
_computing_publication_material 'Olex2 (Dolomanov et al., 2009)'
_computing_structure_refinement 'ShelXL (Sheldrick, 2015)'
_computing_structure_solution 'ShelXT (Sheldrick, 2015)'
_diffrn_ambient_environment N~2~
_diffrn_ambient_temperature 100.1(3)
_diffrn_detector 'CCD plate'
_diffrn_detector_area_resol_mean 8.0061
_diffrn_detector_type Eos
_diffrn_measured_fraction_theta_full 0.998
_diffrn_measured_fraction_theta_max 0.927
_diffrn_measurement_details
;
List of Runs (angles in degrees, time in seconds):

  # Type    Start    End  Width  t~exp~   \w     \q     \k     \f   Frames
--------------------------------------------------------------------------
  1  \w    -48.00  40.00   1.00    4.00    --  -29.53  38.00 -30.00   88
  2  \w    -47.00   2.00   1.00    4.00    --  -29.53 -77.00-180.00   49
  3  \w    -65.00 -39.00   1.00    4.00    --  -29.53-178.00-150.00   26
  4  \w    -98.00 -72.00   1.00    4.00    --  -29.53 -77.00-180.00   26
  5  \w   -109.00 -78.00   1.00    4.00    --  -29.53-178.00-150.00   31
  6  \w    -98.00  -6.00   1.00    4.00    --  -29.53 -57.00  60.00   92
  7  \w    -53.00  41.00   1.00    4.00    --  -29.53  57.00-150.00   94
  8  \w    -92.00  -1.00   1.00    4.00    --  -29.53 130.00 -39.69   91
;
_diffrn_measurement_device 'four-circle diffractometer'
_diffrn_measurement_device_type 'Xcalibur, Eos, Gemini ultra'
_diffrn_measurement_method '\w scans'
_diffrn_orient_matrix_type 'CrysAlisPro convention (1999,Acta A55,543-557)'
_diffrn_orient_matrix_UB_11 0.0172791000
_diffrn_orient_matrix_UB_12 -0.0444453000
_diffrn_orient_matrix_UB_13 -0.0191914000
_diffrn_orient_matrix_UB_21 0.0510010000
_diffrn_orient_matrix_UB_22 0.0157337000
_diffrn_orient_matrix_UB_23 0.0138354000
_diffrn_orient_matrix_UB_31 0.0010849000
_diffrn_orient_matrix_UB_32 -0.0313616000
_diffrn_orient_matrix_UB_33 0.0341591000
_diffrn_radiation_monochromator graphite
_diffrn_radiation_probe x-ray
_diffrn_radiation_type MoK\a
_diffrn_radiation_wavelength 0.71073
_diffrn_reflns_av_R_equivalents 0.0442
_diffrn_reflns_av_unetI/netI 0.0447
_diffrn_reflns_Laue_measured_fraction_full 0.998
_diffrn_reflns_Laue_measured_fraction_max 0.927
_diffrn_reflns_limit_h_max 18
_diffrn_reflns_limit_h_min -20
_diffrn_reflns_limit_k_max 13
_diffrn_reflns_limit_k_min -18
_diffrn_reflns_limit_l_max 25
_diffrn_reflns_limit_l_min -25
_diffrn_reflns_number 32538
_diffrn_reflns_point_group_measured_fraction_full 0.998
_diffrn_reflns_point_group_measured_fraction_max 0.927
_diffrn_reflns_theta_full 30.500
_diffrn_reflns_theta_max 32.380
_diffrn_reflns_theta_min 3.705
_diffrn_source 'fine-focus sealed X-ray tube'
_diffrn_source_type 'Enhance (Mo) X-ray Source'
_exptl_absorpt_coefficient_mu 9.668
_exptl_absorpt_correction_T_max 0.417
_exptl_absorpt_correction_T_min 0.063
_exptl_absorpt_correction_type analytical
_exptl_absorpt_process_details
;
CrysAlisPro 1.171.38.41 (Rigaku Oxford Diffraction, 2015)
Analytical numeric absorption correction using a multifaceted crystal
			model based on expressions derived by R.C. Clark & J.S. Reid.
(Clark, R. C. & Reid, J. S. (1995). Acta Cryst. A51, 887-897)
Empirical absorption correction using spherical harmonics,
 implemented in SCALE3 ABSPACK scaling algorithm.
;
_exptl_crystal_colour orange
_exptl_crystal_colour_primary orange
_exptl_crystal_density_diffrn 2.042
_exptl_crystal_description plate
_exptl_crystal_F_000 1680
_exptl_crystal_size_max 0.472
_exptl_crystal_size_mid 0.404
_exptl_crystal_size_min 0.12
_refine_diff_density_max 1.848
_refine_diff_density_min -1.310
_refine_diff_density_rms 0.187
_refine_ls_extinction_method none
_refine_ls_goodness_of_fit_ref 1.055
_refine_ls_hydrogen_treatment constr
_refine_ls_matrix_type full
_refine_ls_number_parameters 301
_refine_ls_number_reflns 9514
_refine_ls_number_restraints 0
_refine_ls_restrained_S_all 1.055
_refine_ls_R_factor_all 0.0411
_refine_ls_R_factor_gt 0.0310
_refine_ls_shift/su_max 0.003
_refine_ls_shift/su_mean 0.000
_refine_ls_structure_factor_coef Fsqd
_refine_ls_weighting_details 'w=1/[\s^2^(Fo^2^)+(0.0239P)^2^+0.8761P] where P=(Fo^2^+2Fc^2^)/3'
_refine_ls_weighting_scheme calc
_refine_ls_wR_factor_gt 0.0615
_refine_ls_wR_factor_ref 0.0651
_reflns_Friedel_coverage 0.000
_reflns_number_gt 8062
_reflns_number_total 9514
_reflns_threshold_expression 'I > 2\s(I)'
_cod_data_source_file om6b00580_si_002.cif
_cod_data_source_block 2f_lbx-071abs
_cod_original_cell_volume 2864.66(8)
_cod_database_code 4088959
_chemical_oxdiff_formula 'C26 H42 Cl4 Ir2'
_chemical_oxdiff_usercomment ERI10
_shelx_space_group_comment
;
The symmetry employed for this shelxl refinement is uniquely defined
by the following loop, which should always be used as a source of
symmetry information in preference to the above space-group names.
They are only intended as comments.
;
_reflns_odcompleteness_completeness 99.63
_reflns_odcompleteness_iscentric 1
_reflns_odcompleteness_theta 26.32
_olex2_refinement_description
;
1. Others
 Fixed Uiso: H19A(0.04) H19B(0.04) H19C(0.04) H20A(0.041) H20B(0.041)
 H20C(0.041) H21A(0.054) H21B(0.054) H21C(0.054) H22A(0.06) H22B(0.06)
 H22C(0.06) H23(0.042) H24A(0.041) H24B(0.041) H25A(0.059) H25B(0.059)
 H25C(0.059) H26A(0.064) H26B(0.064) H26C(0.064) H6A(0.04) H6B(0.04) H6C(0.04)
 H7A(0.043) H7B(0.043) H7C(0.043) H8A(0.044) H8B(0.044) H8C(0.044) H9A(0.04)
 H9B(0.04) H9C(0.04) H10(0.033) H11A(0.03) H11B(0.03) H12A(0.063) H12B(0.063)
 H12C(0.063) H13A(0.08) H13B(0.08) H13C(0.08)
 Fixed X: H19A(0.1811) H19B(0.2879) H19C(0.2685) H20A(0.3252) H20B(0.3841)
 H20C(0.307) H21A(0.2268) H21B(0.2459) H21C(0.1339) H22A(0.0394) H22B(0.0562)
 H22C(-0.0335) H23(0.0644) H24A(0.1916) H24B(0.1245) H25A(0.013) H25B(0.1259)
 H25C(0.0708) H26A(-0.0598) H26B(-0.0832) H26C(-0.0816) H6A(0.5743) H6B(0.482)
 H6C(0.4748) H7A(0.3117) H7B(0.2319) H7C(0.2359) H8A(0.2089) H8B(0.1914)
 H8C(0.2519) H9A(0.3807) H9B(0.4459) H9C(0.5013) H10(0.6465) H11A(0.5718)
 H11B(0.564) H12A(0.754) H12B(0.7394) H12C(0.7035) H13A(0.6437) H13B(0.7387)
 H13C(0.6535)
 Fixed Y: H19A(0.3543) H19B(0.4114) H19C(0.3488) H20A(0.4221) H20B(0.5331)
 H20C(0.516) H21A(0.6769) H21B(0.7708) H21C(0.7489) H22A(0.7888) H22B(0.7882)
 H22C(0.7192) H23(0.4559) H24A(0.5488) H24B(0.6551) H25A(0.5795) H25B(0.5681)
 H25C(0.4673) H26A(0.6385) H26B(0.5243) H26C(0.5379) H6A(0.2893) H6B(0.3711)
 H6C(0.2538) H7A(0.2045) H7B(0.2702) H7C(0.1427) H8A(0.0922) H8B(0.201)
 H8C(0.1044) H9A(0.1571) H9B(0.2647) H9C(0.1529) H10(0.2754) H11A(0.4426)
 H11B(0.4385) H12A(0.439) H12B(0.4505) H12C(0.5447) H13A(0.2713) H13B(0.2552)
 H13C(0.1645)
 Fixed Z: H19A(0.7579) H19B(0.7882) H19C(0.7065) H20A(0.6075) H20B(0.625)
 H20C(0.544) H21A(0.5118) H21B(0.5753) H21C(0.5274) H22A(0.6171) H22B(0.7107)
 H22C(0.6607) H23(0.7894) H24A(0.8668) H24B(0.8584) H25A(0.9304) H25B(0.9795)
 H25C(0.9333) H26A(0.7743) H26B(0.8083) H26C(0.7169) H6A(0.4748) H6B(0.4514)
 H6C(0.4144) H7A(0.402) H7B(0.4415) H7C(0.4477) H8A(0.574) H8B(0.618)
 H8C(0.6658) H9A(0.7524) H9B(0.7662) H9C(0.7588) H10(0.597) H11A(0.5899)
 H11B(0.6806) H12A(0.6285) H12B(0.7175) H12C(0.6563) H13A(0.7579) H13B(0.715)
 H13C(0.7093)
;
_shelx_shelxl_version_number 2014/7
_olex2_submission_special_instructions 'No special instructions were received'
_oxdiff_exptl_absorpt_empirical_details
;
Empirical correction (ABSPACK) includes:
- Absorption correction using spherical harmonics
- Frame scaling
;
_oxdiff_exptl_absorpt_empirical_full_max 1.249
_oxdiff_exptl_absorpt_empirical_full_min 0.747

loop_
_space_group_symop_operation_xyz
'x, y, z'
'-x, y+1/2, -z+1/2'
'-x, -y, -z'
'x, -y-1/2, z-1/2'

loop_
_atom_site_label
_atom_site_type_symbol
_atom_site_fract_x
_atom_site_fract_y
_atom_site_fract_z
_atom_site_U_iso_or_equiv
_atom_site_adp_type
_atom_site_occupancy
_atom_site_site_symmetry_order
_atom_site_calc_flag
_atom_site_refinement_flags_posn
Ir2 Ir 0.07723(2) 0.50470(2) 0.60060(2) 0.01515(4) Uani 1 1 d .
Cl3 Cl 0.00473(10) 0.33592(9) 0.62182(7) 0.0387(3) Uani 1 1 d .
Cl4 Cl -0.09042(7) 0.55799(8) 0.53093(6) 0.0240(2) Uani 1 1 d .
C14 C 0.1970(3) 0.4950(3) 0.7000(2) 0.0184(8) Uani 1 1 d .
C15 C 0.2349(3) 0.5420(3) 0.6366(2) 0.0181(7) Uani 1 1 d .
C16 C 0.1794(3) 0.6392(3) 0.6138(2) 0.0220(8) Uani 1 1 d .
C17 C 0.1070(3) 0.6512(3) 0.6656(3) 0.0254(9) Uani 1 1 d .
C18 C 0.1154(3) 0.5612(3) 0.7181(2) 0.0216(8) Uani 1 1 d .
C19 C 0.2372(3) 0.3934(3) 0.7418(3) 0.0264(9) Uani 1 1 d .
H19A H 0.1811 0.3543 0.7579 0.040 Uiso 1 1 calc GR
H19B H 0.2879 0.4114 0.7882 0.040 Uiso 1 1 calc GR
H19C H 0.2685 0.3488 0.7065 0.040 Uiso 1 1 calc GR
C20 C 0.3202(3) 0.4996(3) 0.6001(3) 0.0270(9) Uani 1 1 d .
H20A H 0.3252 0.4221 0.6075 0.041 Uiso 1 1 calc GR
H20B H 0.3841 0.5331 0.6250 0.041 Uiso 1 1 calc GR
H20C H 0.3070 0.5160 0.5440 0.041 Uiso 1 1 calc GR
C21 C 0.1981(4) 0.7155(4) 0.5517(3) 0.0359(11) Uani 1 1 d .
H21A H 0.2268 0.6769 0.5118 0.054 Uiso 1 1 calc GR
H21B H 0.2459 0.7708 0.5753 0.054 Uiso 1 1 calc GR
H21C H 0.1339 0.7489 0.5274 0.054 Uiso 1 1 calc GR
C22 C 0.0361(4) 0.7451(4) 0.6633(3) 0.0397(12) Uani 1 1 d .
H22A H 0.0394 0.7888 0.6171 0.060 Uiso 1 1 calc GR
H22B H 0.0562 0.7882 0.7107 0.060 Uiso 1 1 calc GR
H22C H -0.0335 0.7192 0.6607 0.060 Uiso 1 1 calc GR
C23 C 0.0611(3) 0.5355(4) 0.7847(3) 0.0352(11) Uani 1 1 d .
H23 H 0.0644 0.4559 0.7894 0.042 Uiso 1 1 calc R
C24 C 0.1213(4) 0.5762(4) 0.8609(3) 0.0342(11) Uani 1 1 d .
H24A H 0.1916 0.5488 0.8668 0.041 Uiso 1 1 calc R
H24B H 0.1245 0.6551 0.8584 0.041 Uiso 1 1 calc R
C25 C 0.0791(4) 0.5451(4) 0.9322(3) 0.0392(12) Uani 1 1 d .
H25A H 0.0130 0.5795 0.9304 0.059 Uiso 1 1 calc GR
H25B H 0.1259 0.5681 0.9795 0.059 Uiso 1 1 calc GR
H25C H 0.0708 0.4673 0.9333 0.059 Uiso 1 1 calc GR
C26 C -0.0506(4) 0.5613(5) 0.7697(3) 0.0427(13) Uani 1 1 d .
H26A H -0.0598 0.6385 0.7743 0.064 Uiso 1 1 calc GR
H26B H -0.0832 0.5243 0.8083 0.064 Uiso 1 1 calc GR
H26C H -0.0816 0.5379 0.7169 0.064 Uiso 1 1 calc GR
Ir1 Ir 0.45999(2) 0.09457(2) 0.57072(2) 0.01372(4) Uani 1 1 d .
Cl1 Cl 0.50074(10) -0.04263(8) 0.66623(6) 0.0365(3) Uani 1 1 d .
Cl2 Cl 0.61342(7) 0.04411(7) 0.52100(6) 0.02158(19) Uani 1 1 d .
C1 C 0.4542(3) 0.2561(3) 0.5278(2) 0.0182(7) Uani 1 1 d .
C2 C 0.3528(3) 0.2156(3) 0.5210(2) 0.0178(7) Uani 1 1 d .
C3 C 0.3362(3) 0.1850(3) 0.5980(2) 0.0183(7) Uani 1 1 d .
C4 C 0.4272(3) 0.2104(3) 0.6533(2) 0.0171(7) Uani 1 1 d .
C5 C 0.5020(3) 0.2522(3) 0.6105(2) 0.0167(7) Uani 1 1 d .
C6 C 0.5003(3) 0.2960(3) 0.4614(2) 0.0268(9) Uani 1 1 d .
H6A H 0.5743 0.2893 0.4748 0.040 Uiso 1 1 calc GR
H6B H 0.4820 0.3711 0.4514 0.040 Uiso 1 1 calc GR
H6C H 0.4748 0.2538 0.4144 0.040 Uiso 1 1 calc GR
C7 C 0.2765(3) 0.2076(3) 0.4466(3) 0.0285(10) Uani 1 1 d .
H7A H 0.3117 0.2045 0.4020 0.043 Uiso 1 1 calc GR
H7B H 0.2319 0.2702 0.4415 0.043 Uiso 1 1 calc GR
H7C H 0.2359 0.1427 0.4477 0.043 Uiso 1 1 calc GR
C8 C 0.2387(3) 0.1419(4) 0.6155(3) 0.0295(10) Uani 1 1 d .
H8A H 0.2089 0.0922 0.5740 0.044 Uiso 1 1 calc GR
H8B H 0.1914 0.2010 0.6180 0.044 Uiso 1 1 calc GR
H8C H 0.2519 0.1044 0.6658 0.044 Uiso 1 1 calc GR
C9 C 0.4399(3) 0.1950(3) 0.7402(2) 0.0270(9) Uani 1 1 d .
H9A H 0.3807 0.1571 0.7524 0.040 Uiso 1 1 calc GR
H9B H 0.4459 0.2647 0.7662 0.040 Uiso 1 1 calc GR
H9C H 0.5013 0.1529 0.7588 0.040 Uiso 1 1 calc GR
C10 C 0.6079(3) 0.2933(3) 0.6394(3) 0.0274(9) Uani 1 1 d .
H10 H 0.6465 0.2754 0.5970 0.033 Uiso 1 1 calc R
C11 C 0.6055(3) 0.4159(3) 0.6418(3) 0.0251(9) Uani 1 1 d .
H11A H 0.5718 0.4426 0.5899 0.030 Uiso 1 1 calc R
H11B H 0.5640 0.4385 0.6806 0.030 Uiso 1 1 calc R
C12 C 0.7099(4) 0.4671(4) 0.6629(3) 0.0421(13) Uani 1 1 d .
H12A H 0.7540 0.4390 0.6285 0.063 Uiso 1 1 calc GR
H12B H 0.7394 0.4505 0.7175 0.063 Uiso 1 1 calc GR
H12C H 0.7035 0.5447 0.6563 0.063 Uiso 1 1 calc GR
C13 C 0.6660(4) 0.2416(4) 0.7116(4) 0.0534(16) Uani 1 1 d .
H13A H 0.6437 0.2713 0.7579 0.080 Uiso 1 1 calc GR
H13B H 0.7387 0.2552 0.7150 0.080 Uiso 1 1 calc GR
H13C H 0.6535 0.1645 0.7093 0.080 Uiso 1 1 calc GR

loop_
_atom_site_aniso_label
_atom_site_aniso_U_11
_atom_site_aniso_U_22
_atom_site_aniso_U_33
_atom_site_aniso_U_23
_atom_site_aniso_U_13
_atom_site_aniso_U_12
Ir2 0.01523(7) 0.01494(7) 0.01380(7) -0.00076(5) -0.00125(5) 0.00050(5)
Cl3 0.0503(7) 0.0277(6) 0.0309(6) 0.0090(4) -0.0118(5) -0.0188(5)
Cl4 0.0162(4) 0.0338(5) 0.0206(5) -0.0104(4) -0.0005(3) 0.0066(4)
C14 0.0185(18) 0.0219(19) 0.0129(17) -0.0015(14) -0.0023(14) -0.0020(15)
C15 0.0151(17) 0.0187(18) 0.0192(19) -0.0006(14) -0.0002(14) -0.0027(14)
C16 0.0196(19) 0.0171(18) 0.026(2) -0.0013(15) -0.0052(16) -0.0035(15)
C17 0.023(2) 0.023(2) 0.028(2) -0.0101(17) -0.0037(17) 0.0009(16)
C18 0.0191(19) 0.026(2) 0.0178(19) -0.0089(16) -0.0009(15) -0.0024(16)
C19 0.026(2) 0.027(2) 0.025(2) 0.0030(17) 0.0001(17) 0.0011(17)
C20 0.021(2) 0.028(2) 0.032(2) -0.0023(18) 0.0064(17) 0.0009(17)
C21 0.035(3) 0.026(2) 0.042(3) 0.011(2) -0.004(2) -0.006(2)
C22 0.032(3) 0.028(2) 0.055(3) -0.012(2) -0.002(2) 0.011(2)
C23 0.025(2) 0.052(3) 0.027(2) -0.014(2) 0.0023(18) -0.007(2)
C24 0.034(3) 0.048(3) 0.020(2) -0.002(2) 0.0039(18) 0.009(2)
C25 0.058(3) 0.037(3) 0.023(2) -0.006(2) 0.010(2) 0.004(2)
C26 0.025(2) 0.056(3) 0.048(3) -0.006(3) 0.008(2) 0.002(2)
Ir1 0.01806(7) 0.01014(6) 0.01296(7) -0.00048(5) 0.00288(5) 0.00254(5)
Cl1 0.0677(8) 0.0203(5) 0.0228(5) 0.0077(4) 0.0116(5) 0.0155(5)
Cl2 0.0146(4) 0.0174(4) 0.0321(5) -0.0100(4) 0.0024(4) -0.0004(3)
C1 0.0237(19) 0.0121(16) 0.0189(19) 0.0025(14) 0.0045(15) 0.0052(14)
C2 0.0189(18) 0.0132(17) 0.0195(19) -0.0039(14) -0.0015(14) 0.0062(14)
C3 0.0177(18) 0.0135(17) 0.025(2) -0.0061(14) 0.0069(15) 0.0016(14)
C4 0.0252(19) 0.0112(16) 0.0155(18) -0.0031(13) 0.0053(14) 0.0049(14)
C5 0.0189(18) 0.0079(15) 0.0220(19) 0.0008(13) 0.0004(14) 0.0019(13)
C6 0.043(3) 0.0197(19) 0.021(2) -0.0012(16) 0.0146(18) -0.0009(18)
C7 0.027(2) 0.025(2) 0.028(2) -0.0034(17) -0.0102(18) 0.0051(17)
C8 0.024(2) 0.029(2) 0.039(3) -0.0095(19) 0.0132(18) -0.0061(18)
C9 0.039(2) 0.025(2) 0.018(2) -0.0034(16) 0.0084(17) 0.0012(19)
C10 0.022(2) 0.021(2) 0.037(3) -0.0014(18) -0.0019(18) -0.0008(16)
C11 0.022(2) 0.021(2) 0.031(2) -0.0052(17) 0.0018(17) -0.0009(16)
C12 0.033(3) 0.031(3) 0.065(4) -0.010(2) 0.014(2) -0.011(2)
C13 0.045(3) 0.037(3) 0.065(4) 0.002(3) -0.023(3) 0.001(2)

loop_
_atom_type_symbol
_atom_type_description
_atom_type_scat_dispersion_real
_atom_type_scat_dispersion_imag
_atom_type_scat_source
C C 0.0033 0.0016 'International Tables Vol C Tables 4.2.6.8 and 6.1.1.4'
H H 0.0000 0.0000 'International Tables Vol C Tables 4.2.6.8 and 6.1.1.4'
Cl Cl 0.1484 0.1585 'International Tables Vol C Tables 4.2.6.8 and 6.1.1.4'
Ir Ir -1.4442 7.9887 'International Tables Vol C Tables 4.2.6.8 and 6.1.1.4'

loop_
_exptl_crystal_face_index_h
_exptl_crystal_face_index_k
_exptl_crystal_face_index_l
_exptl_crystal_face_perp_dist
3 -2 5 0.1531
5 2 -3 0.2365
2 -5 -5 0.0705
0 -5 3 0.1846
-3 4 -5 0.2111
5 -5 2 0.1287
5 -2 -3 0.1501
-3 5 -5 0.1967
-5 3 1 0.1328
-3 5 -2 0.1612
5 -4 -4 0.0887
5 -4 -5 0.0842
0 -5 -1 0.1336
1 0 -5 0.2120
0 -1 -5 0.2098
-5 -4 -2 0.1771
-5 2 4 0.1140
0 1 5 0.1125
0 1 0 0.1521
0 5 4 0.1246
-4 5 3 0.0714
4 -5 -5 0.0574
1 -1 -5 0.1774
-3 -5 -4 0.1463
-2 0 5 0.1392
-3 4 5 0.0531

loop_
_geom_angle_atom_site_label_1
_geom_angle_atom_site_label_2
_geom_angle_atom_site_label_3
_geom_angle
_geom_angle_site_symmetry_1
_geom_angle_site_symmetry_3
Cl3 Ir2 Cl4 87.42(4) . .
Cl3 Ir2 Cl4 87.78(4) . 3_566
Cl4 Ir2 Cl4 80.97(3) . 3_566
C14 Ir2 Cl3 95.27(11) . .
C14 Ir2 Cl4 124.28(11) . 3_566
C14 Ir2 Cl4 154.64(11) . .
C14 Ir2 C15 38.85(15) . .
C14 Ir2 C16 65.81(15) . .
C14 Ir2 C17 65.48(15) . .
C15 Ir2 Cl3 123.81(11) . .
C15 Ir2 Cl4 148.64(11) . .
C15 Ir2 Cl4 96.06(11) . 3_566
C15 Ir2 C16 39.28(14) . .
C15 Ir2 C17 65.39(15) . .
C16 Ir2 Cl3 161.00(11) . .
C16 Ir2 Cl4 110.33(11) . .
C16 Ir2 Cl4 101.30(12) . 3_566
C17 Ir2 Cl3 135.77(13) . .
C17 Ir2 Cl4 136.30(13) . 3_566
C17 Ir2 Cl4 95.27(11) . .
C17 Ir2 C16 39.24(16) . .
C18 Ir2 Cl3 100.34(12) . .
C18 Ir2 Cl4 114.88(11) . .
C18 Ir2 Cl4 162.27(11) . 3_566
C18 Ir2 C14 39.82(15) . .
C18 Ir2 C15 66.31(15) . .
C18 Ir2 C16 66.62(16) . .
C18 Ir2 C17 39.31(16) . .
Ir2 Cl4 Ir2 99.04(3) . 3_566
C15 C14 Ir2 70.9(2) . .
C15 C14 C18 108.8(3) . .
C15 C14 C19 125.0(4) . .
C18 C14 Ir2 70.0(2) . .
C18 C14 C19 126.3(4) . .
C19 C14 Ir2 125.7(3) . .
C14 C15 Ir2 70.3(2) . .
C14 C15 C16 108.8(3) . .
C14 C15 C20 126.0(4) . .
C16 C15 Ir2 70.9(2) . .
C16 C15 C20 125.2(4) . .
C20 C15 Ir2 125.9(3) . .
C15 C16 Ir2 69.8(2) . .
C15 C16 C17 106.7(4) . .
C15 C16 C21 126.2(4) . .
C17 C16 Ir2 70.2(2) . .
C17 C16 C21 127.0(4) . .
C21 C16 Ir2 127.6(3) . .
C16 C17 Ir2 70.5(2) . .
C16 C17 C22 123.8(4) . .
C18 C17 Ir2 69.6(2) . .
C18 C17 C16 109.3(3) . .
C18 C17 C22 126.9(4) . .
C22 C17 Ir2 126.6(3) . .
C14 C18 Ir2 70.2(2) . .
C14 C18 C23 122.1(4) . .
C17 C18 Ir2 71.1(2) . .
C17 C18 C14 106.5(4) . .
C17 C18 C23 131.3(4) . .
C23 C18 Ir2 126.7(3) . .
C14 C19 H19A 109.5 . .
C14 C19 H19B 109.5 . .
C14 C19 H19C 109.5 . .
H19A C19 H19B 109.5 . .
H19A C19 H19C 109.5 . .
H19B C19 H19C 109.5 . .
C15 C20 H20A 109.5 . .
C15 C20 H20B 109.5 . .
C15 C20 H20C 109.5 . .
H20A C20 H20B 109.5 . .
H20A C20 H20C 109.5 . .
H20B C20 H20C 109.5 . .
C16 C21 H21A 109.5 . .
C16 C21 H21B 109.5 . .
C16 C21 H21C 109.5 . .
H21A C21 H21B 109.5 . .
H21A C21 H21C 109.5 . .
H21B C21 H21C 109.5 . .
C17 C22 H22A 109.5 . .
C17 C22 H22B 109.5 . .
C17 C22 H22C 109.5 . .
H22A C22 H22B 109.5 . .
H22A C22 H22C 109.5 . .
H22B C22 H22C 109.5 . .
C18 C23 H23 104.8 . .
C24 C23 C18 110.2(4) . .
C24 C23 H23 104.8 . .
C24 C23 C26 115.7(4) . .
C26 C23 C18 115.2(4) . .
C26 C23 H23 104.8 . .
C23 C24 H24A 108.7 . .
C23 C24 H24B 108.7 . .
H24A C24 H24B 107.6 . .
C25 C24 C23 114.4(4) . .
C25 C24 H24A 108.7 . .
C25 C24 H24B 108.7 . .
C24 C25 H25A 109.5 . .
C24 C25 H25B 109.5 . .
C24 C25 H25C 109.5 . .
H25A C25 H25B 109.5 . .
H25A C25 H25C 109.5 . .
H25B C25 H25C 109.5 . .
C23 C26 H26A 109.5 . .
C23 C26 H26B 109.5 . .
C23 C26 H26C 109.5 . .
H26A C26 H26B 109.5 . .
H26A C26 H26C 109.5 . .
H26B C26 H26C 109.5 . .
Cl1 Ir1 Cl2 87.40(4) . 3_656
Cl1 Ir1 Cl2 87.68(4) . .
Cl2 Ir1 Cl2 81.39(3) 3_656 .
C1 Ir1 Cl1 155.31(11) . .
C1 Ir1 Cl2 95.70(11) . .
C1 Ir1 Cl2 117.29(10) . 3_656
C1 Ir1 C2 38.90(14) . .
C2 Ir1 Cl1 146.82(11) . .
C2 Ir1 Cl2 125.39(11) . .
C2 Ir1 Cl2 94.57(10) . 3_656
C3 Ir1 Cl1 108.46(11) . .
C3 Ir1 Cl2 161.99(11) . .
C3 Ir1 Cl2 106.62(10) . 3_656
C3 Ir1 C1 66.30(15) . .
C3 Ir1 C2 39.45(14) . .
C3 Ir1 C4 39.46(14) . .
C4 Ir1 Cl1 94.07(10) . .
C4 Ir1 Cl2 144.30(11) . 3_656
C4 Ir1 Cl2 134.30(11) . .
C4 Ir1 C1 66.22(14) . .
C4 Ir1 C2 65.73(14) . .
C5 Ir1 Cl1 115.43(10) . .
C5 Ir1 Cl2 157.16(10) . 3_656
C5 Ir1 Cl2 99.44(11) . .
C5 Ir1 C1 39.88(14) . .
C5 Ir1 C2 66.16(13) . .
C5 Ir1 C3 66.83(14) . .
C5 Ir1 C4 39.71(14) . .
Ir1 Cl2 Ir1 98.61(3) 3_656 .
C2 C1 Ir1 70.7(2) . .
C2 C1 C5 107.9(3) . .
C2 C1 C6 125.1(4) . .
C5 C1 Ir1 69.33(19) . .
C5 C1 C6 127.0(4) . .
C6 C1 Ir1 126.1(3) . .
C1 C2 Ir1 70.4(2) . .
C1 C2 C3 108.7(3) . .
C1 C2 C7 125.6(4) . .
C3 C2 Ir1 69.4(2) . .
C3 C2 C7 125.6(4) . .
C7 C2 Ir1 126.7(3) . .
C2 C3 Ir1 71.2(2) . .
C2 C3 C8 124.9(3) . .
C4 C3 Ir1 70.6(2) . .
C4 C3 C2 107.6(3) . .
C4 C3 C8 127.4(4) . .
C8 C3 Ir1 126.8(3) . .
C3 C4 Ir1 69.9(2) . .
C3 C4 C5 108.5(3) . .
C3 C4 C9 124.6(4) . .
C5 C4 Ir1 69.8(2) . .
C5 C4 C9 127.0(3) . .
C9 C4 Ir1 126.0(3) . .
C1 C5 Ir1 70.79(19) . .
C1 C5 C10 122.2(4) . .
C4 C5 Ir1 70.5(2) . .
C4 C5 C1 107.3(3) . .
C4 C5 C10 130.5(4) . .
C10 C5 Ir1 126.9(3) . .
C1 C6 H6A 109.5 . .
C1 C6 H6B 109.5 . .
C1 C6 H6C 109.5 . .
H6A C6 H6B 109.5 . .
H6A C6 H6C 109.5 . .
H6B C6 H6C 109.5 . .
C2 C7 H7A 109.5 . .
C2 C7 H7B 109.5 . .
C2 C7 H7C 109.5 . .
H7A C7 H7B 109.5 . .
H7A C7 H7C 109.5 . .
H7B C7 H7C 109.5 . .
C3 C8 H8A 109.5 . .
C3 C8 H8B 109.5 . .
C3 C8 H8C 109.5 . .
H8A C8 H8B 109.5 . .
H8A C8 H8C 109.5 . .
H8B C8 H8C 109.5 . .
C4 C9 H9A 109.5 . .
C4 C9 H9B 109.5 . .
C4 C9 H9C 109.5 . .
H9A C9 H9B 109.5 . .
H9A C9 H9C 109.5 . .
H9B C9 H9C 109.5 . .
C5 C10 H10 105.1 . .
C5 C10 C11 109.1(3) . .
C11 C10 H10 105.1 . .
C13 C10 C5 116.4(4) . .
C13 C10 H10 105.1 . .
C13 C10 C11 114.8(4) . .
C10 C11 H11A 108.8 . .
C10 C11 H11B 108.8 . .
H11A C11 H11B 107.7 . .
C12 C11 C10 113.9(4) . .
C12 C11 H11A 108.8 . .
C12 C11 H11B 108.8 . .
C11 C12 H12A 109.5 . .
C11 C12 H12B 109.5 . .
C11 C12 H12C 109.5 . .
H12A C12 H12B 109.5 . .
H12A C12 H12C 109.5 . .
H12B C12 H12C 109.5 . .
C10 C13 H13A 109.5 . .
C10 C13 H13B 109.5 . .
C10 C13 H13C 109.5 . .
H13A C13 H13B 109.5 . .
H13A C13 H13C 109.5 . .
H13B C13 H13C 109.5 . .

loop_
_geom_bond_atom_site_label_1
_geom_bond_atom_site_label_2
_geom_bond_distance
_geom_bond_site_symmetry_2
Ir2 Cl3 2.3828(11) .
Ir2 Cl4 2.4408(9) .
Ir2 Cl4 2.4525(10) 3_566
Ir2 C14 2.134(4) .
Ir2 C15 2.142(4) .
Ir2 C16 2.156(4) .
Ir2 C17 2.152(4) .
Ir2 C18 2.132(4) .
Cl4 Ir2 2.4525(10) 3_566
C14 C15 1.422(5) .
C14 C18 1.453(6) .
C14 C19 1.514(5) .
C15 C16 1.444(5) .
C15 C20 1.501(6) .
C16 C17 1.446(6) .
C16 C21 1.496(6) .
C17 C18 1.441(6) .
C17 C22 1.508(6) .
C18 C23 1.509(6) .
C19 H19A 0.9800 .
C19 H19B 0.9800 .
C19 H19C 0.9800 .
C20 H20A 0.9800 .
C20 H20B 0.9800 .
C20 H20C 0.9800 .
C21 H21A 0.9800 .
C21 H21B 0.9800 .
C21 H21C 0.9800 .
C22 H22A 0.9800 .
C22 H22B 0.9800 .
C22 H22C 0.9800 .
C23 H23 1.0000 .
C23 C24 1.507(6) .
C23 C26 1.507(6) .
C24 H24A 0.9900 .
C24 H24B 0.9900 .
C24 C25 1.505(6) .
C25 H25A 0.9800 .
C25 H25B 0.9800 .
C25 H25C 0.9800 .
C26 H26A 0.9800 .
C26 H26B 0.9800 .
C26 H26C 0.9800 .
Ir1 Cl1 2.3809(10) .
Ir1 Cl2 2.4544(9) .
Ir1 Cl2 2.4382(9) 3_656
Ir1 C1 2.152(4) .
Ir1 C2 2.157(3) .
Ir1 C3 2.132(4) .
Ir1 C4 2.142(3) .
Ir1 C5 2.132(3) .
Cl2 Ir1 2.4382(9) 3_656
C1 C2 1.435(5) .
C1 C5 1.461(5) .
C1 C6 1.491(5) .
C2 C3 1.448(5) .
C2 C7 1.496(5) .
C3 C4 1.443(5) .
C3 C8 1.494(5) .
C4 C5 1.451(5) .
C4 C9 1.500(5) .
C5 C10 1.507(5) .
C6 H6A 0.9800 .
C6 H6B 0.9800 .
C6 H6C 0.9800 .
C7 H7A 0.9800 .
C7 H7B 0.9800 .
C7 H7C 0.9800 .
C8 H8A 0.9800 .
C8 H8B 0.9800 .
C8 H8C 0.9800 .
C9 H9A 0.9800 .
C9 H9B 0.9800 .
C9 H9C 0.9800 .
C10 H10 1.0000 .
C10 C11 1.536(5) .
C10 C13 1.496(6) .
C11 H11A 0.9900 .
C11 H11B 0.9900 .
C11 C12 1.521(6) .
C12 H12A 0.9800 .
C12 H12B 0.9800 .
C12 H12C 0.9800 .
C13 H13A 0.9800 .
C13 H13B 0.9800 .
C13 H13C 0.9800 .

loop_
_geom_torsion_atom_site_label_1
_geom_torsion_atom_site_label_2
_geom_torsion_atom_site_label_3
_geom_torsion_atom_site_label_4
_geom_torsion
Ir2 C14 C15 C16 60.7(3)
Ir2 C14 C15 C20 -120.6(4)
Ir2 C14 C18 C17 -62.3(3)
Ir2 C14 C18 C23 121.6(4)
Ir2 C15 C16 C17 60.9(3)
Ir2 C15 C16 C21 -122.5(4)
Ir2 C16 C17 C18 59.0(3)
Ir2 C16 C17 C22 -121.6(4)
Ir2 C17 C18 C14 61.6(2)
Ir2 C17 C18 C23 -122.7(4)
Ir2 C18 C23 C24 170.7(3)
Ir2 C18 C23 C26 -56.2(6)
C14 C15 C16 Ir2 -60.3(3)
C14 C15 C16 C17 0.6(4)
C14 C15 C16 C21 177.2(4)
C14 C18 C23 C24 82.5(5)
C14 C18 C23 C26 -144.4(4)
C15 C14 C18 Ir2 60.5(3)
C15 C14 C18 C17 -1.7(4)
C15 C14 C18 C23 -177.9(4)
C15 C16 C17 Ir2 -60.7(3)
C15 C16 C17 C18 -1.7(4)
C15 C16 C17 C22 177.7(4)
C16 C17 C18 Ir2 -59.5(3)
C16 C17 C18 C14 2.1(4)
C16 C17 C18 C23 177.7(4)
C17 C18 C23 C24 -92.5(5)
C17 C18 C23 C26 40.6(7)
C18 C14 C15 Ir2 -60.0(3)
C18 C14 C15 C16 0.7(4)
C18 C14 C15 C20 179.4(4)
C18 C23 C24 C25 -174.2(4)
C19 C14 C15 Ir2 120.8(4)
C19 C14 C15 C16 -178.5(3)
C19 C14 C15 C20 0.2(6)
C19 C14 C18 Ir2 -120.3(4)
C19 C14 C18 C17 177.5(4)
C19 C14 C18 C23 1.3(6)
C20 C15 C16 Ir2 121.0(4)
C20 C15 C16 C17 -178.1(4)
C20 C15 C16 C21 -1.5(6)
C21 C16 C17 Ir2 122.8(4)
C21 C16 C17 C18 -178.3(4)
C21 C16 C17 C22 1.2(6)
C22 C17 C18 Ir2 121.1(4)
C22 C17 C18 C14 -177.3(4)
C22 C17 C18 C23 -1.7(7)
C26 C23 C24 C25 53.0(6)
Ir1 C1 C2 C3 58.9(2)
Ir1 C1 C2 C7 -121.7(4)
Ir1 C1 C5 C4 -61.4(2)
Ir1 C1 C5 C10 122.1(3)
Ir1 C2 C3 C4 61.6(2)
Ir1 C2 C3 C8 -122.2(4)
Ir1 C3 C4 C5 59.4(2)
Ir1 C3 C4 C9 -120.5(4)
Ir1 C4 C5 C1 61.6(2)
Ir1 C4 C5 C10 -122.4(4)
Ir1 C5 C10 C11 165.6(3)
Ir1 C5 C10 C13 -62.5(6)
C1 C2 C3 Ir1 -59.5(2)
C1 C2 C3 C4 2.0(4)
C1 C2 C3 C8 178.2(3)
C1 C5 C10 C11 76.4(5)
C1 C5 C10 C13 -151.7(4)
C2 C1 C5 Ir1 60.5(2)
C2 C1 C5 C4 -0.9(4)
C2 C1 C5 C10 -177.3(3)
C2 C3 C4 Ir1 -61.9(2)
C2 C3 C4 C5 -2.6(4)
C2 C3 C4 C9 177.5(3)
C3 C4 C5 Ir1 -59.4(2)
C3 C4 C5 C1 2.2(4)
C3 C4 C5 C10 178.2(4)
C4 C5 C10 C11 -99.1(5)
C4 C5 C10 C13 32.8(6)
C5 C1 C2 Ir1 -59.6(2)
C5 C1 C2 C3 -0.7(4)
C5 C1 C2 C7 178.7(3)
C5 C10 C11 C12 -174.5(4)
C6 C1 C2 Ir1 121.2(4)
C6 C1 C2 C3 -179.9(3)
C6 C1 C2 C7 -0.5(6)
C6 C1 C5 Ir1 -120.3(4)
C6 C1 C5 C4 178.3(4)
C6 C1 C5 C10 1.9(6)
C7 C2 C3 Ir1 121.1(4)
C7 C2 C3 C4 -177.3(3)
C7 C2 C3 C8 -1.1(6)
C8 C3 C4 Ir1 122.0(4)
C8 C3 C4 C5 -178.7(4)
C8 C3 C4 C9 1.5(6)
C9 C4 C5 Ir1 120.4(4)
C9 C4 C5 C1 -178.0(3)
C9 C4 C5 C10 -1.9(6)
C13 C10 C11 C12 52.7(6)

loop_
_exptl_oxdiff_crystal_face_indexfrac_h
_exptl_oxdiff_crystal_face_indexfrac_k
_exptl_oxdiff_crystal_face_indexfrac_l
_exptl_oxdiff_crystal_face_x
_exptl_oxdiff_crystal_face_y
_exptl_oxdiff_crystal_face_z
3.0000 -2.0000 5.0000 0.0448 0.1907 0.2368
5.0000 2.0000 -3.0000 0.0551 0.2450 -0.1598
2.0000 -5.0000 -4.9999 0.3527 -0.0458 -0.0118
-0.0000 -5.0000 3.0000 0.1647 -0.0372 0.2593
-3.0000 4.0000 -5.0000 -0.1337 -0.1592 -0.2995
5.0000 -5.0000 2.0000 0.2702 0.2040 0.2306
5.0000 -2.0000 -3.0000 0.2329 0.1820 -0.0343
-3.0000 5.0000 -5.0000 -0.1781 -0.1435 -0.3309
-5.0000 3.0000 1.0000 -0.2389 -0.1940 -0.0654
-3.0000 5.0000 -2.0000 -0.2357 -0.1020 -0.2284
5.0000 -4.0000 -3.9999 0.3409 0.1367 -0.0058
5.0000 -4.0000 -4.9999 0.3601 0.1229 -0.0399
-0.0000 -5.0000 -0.9999 0.2414 -0.0925 0.1227
1.0000 -0.0000 -5.0000 0.1132 -0.0182 -0.1697
-0.0000 -1.0000 -5.0000 0.1404 -0.0849 -0.1394
-5.0000 -4.0000 -1.9999 0.1298 -0.3456 0.0517
-5.0000 2.0000 4.0000 -0.2521 -0.1682 0.0685
0.0000 1.0000 5.0000 -0.1404 0.0849 0.1394
0.0000 1.0000 -0.0000 -0.0444 0.0157 -0.0314
0.0000 5.0000 3.9999 -0.2990 0.1340 -0.0202
-4.0000 5.0000 2.9999 -0.3489 -0.0838 -0.0587
4.0000 -5.0000 -4.9999 0.3873 0.0562 -0.0096
1.0000 -1.0000 -5.0000 0.1577 -0.0339 -0.1383
-3.0000 -5.0000 -3.9999 0.2472 -0.2870 0.0169
-2.0000 0.0000 5.0000 -0.1305 -0.0328 0.1686
-3.0000 4.0000 4.9999 -0.3256 -0.0209 0.0421
